data_2244008
loop_
_publ_author_name
'Periyannan, P.'
'Beemarao, M.'
'Karthik, K .'
'Ponnuswamy, S.'
'Ravichandran, K.'

_publ_section_title
;
 Crystal structure, DFT and Hirshfeld surface analysis of
 <i>N</i>-acetyl-<i>t</i>-3-methyl-<i>r</i>-2,<i>c</i>-6-diphenylpiperidine
;
_journal_coeditor_code JY2013
_journal_issue 2
_journal_name_full 'Acta Crystallographica Section E'
_journal_page_first
;
;
_journal_paper_doi 10.1107/S2056989022000275
_journal_volume 78
_journal_year 2022
_chemical_absolute_configuration rm
_chemical_formula_iupac 'C20 H23 N O'
_chemical_formula_moiety 'C20 H23 N O'
_chemical_formula_sum 'C20 H23 N O'
_chemical_formula_weight 293.39
_chemical_name_common
;
<i>N</i>-Acetyl-<i>t</i>-3-methyl-<i>r</i>-2,<i>c</i>-6-diphenylpiperidine
;
_chemical_name_systematic
;
1-(3-Methyl-2,6-diphenylpiperidin-1-yl)ethanone
;
_space_group_crystal_system monoclinic
_space_group_IT_number 4
_space_group_name_Hall 'P 2yb'
_space_group_name_H-M_alt 'P 1 21 1'
_atom_sites_solution_hydrogens geom
_atom_sites_solution_primary difmap
_audit_creation_method SHELXL-2018/3
_cell_angle_alpha 90
_cell_angle_beta 104.174(2)
_cell_angle_gamma 90
_cell_formula_units_Z 2
_cell_length_a 8.3063(4)
_cell_length_b 7.5842(4)
_cell_length_c 13.8410(7)
_cell_measurement_reflns_used 2821
_cell_measurement_temperature 296(2)
_cell_measurement_theta_max 26.405
_cell_measurement_theta_min 2.612
_cell_volume 845.39(7)
_computing_cell_refinement
;
<i>SAINT</i> (Bruker, 2016)
;
_computing_data_collection
;
<i>APEX2</i> (Bruker, 2016)
;
_computing_data_reduction
;
<i>SAINT</i> (Bruker, 2016)
;
_computing_molecular_graphics
;
<i>ORTEP-3 for Windows</i> (Farrugia, 2012)
;
_computing_publication_material
;
<i>SHELXL97</i> and <i>PLATON</i> (Spek, 2020)
;
_computing_structure_refinement
;
<i>SHELXL-2018/3</i> (Sheldrick, 2015)
;
_computing_structure_solution
;
<i>SHELXS97</i> (Sheldrick, 2008)
;
_diffrn_ambient_temperature 296(2)
_diffrn_measured_fraction_theta_full 0.993
_diffrn_measured_fraction_theta_max 0.990
_diffrn_measurement_device_type 'Bruker SMART APEXII CCD'
_diffrn_measurement_method '\w and \f scans'
_diffrn_radiation_type MoK\a
_diffrn_radiation_wavelength 0.71073
_diffrn_reflns_av_R_equivalents 0.0243
_diffrn_reflns_av_unetI/netI 0.0207
_diffrn_reflns_limit_h_max 9
_diffrn_reflns_limit_h_min -10
_diffrn_reflns_limit_k_max 9
_diffrn_reflns_limit_k_min -9
_diffrn_reflns_limit_l_max 17
_diffrn_reflns_limit_l_min -17
_diffrn_reflns_number 15383
_diffrn_reflns_theta_full 25.242
_diffrn_reflns_theta_max 26.405
_diffrn_reflns_theta_min 2.612
_diffrn_source 'fine-focus sealed tube'
_exptl_absorpt_coefficient_mu 0.070
_exptl_absorpt_correction_T_max 0.745
_exptl_absorpt_correction_T_min 0.697
_exptl_absorpt_correction_type multi-scan
_exptl_absorpt_process_details
;
(SADABS; Bruker, 2016)
;
_exptl_crystal_colour White
_exptl_crystal_density_diffrn 1.153
_exptl_crystal_description Block
_exptl_crystal_F_000 316
_exptl_crystal_size_max 0.300
_exptl_crystal_size_mid 0.250
_exptl_crystal_size_min 0.250
_refine_diff_density_max 0.221
_refine_diff_density_min -0.132
_refine_ls_abs_structure_details
;
Flack <i>x</i> determined using 1136 quotients
[(<i>I</i>^+^)-(<i>I</i>^-^)]/[(<i>I</i>^+^)+(<i>I</i>^-^)]
(Parsons <i>et al.</i>,  2013)
;
_refine_ls_abs_structure_Flack 0.0(5)
_refine_ls_extinction_method none
_refine_ls_goodness_of_fit_ref 1.029
_refine_ls_hydrogen_treatment constr
_refine_ls_matrix_type full
_refine_ls_number_parameters 201
_refine_ls_number_reflns 3447
_refine_ls_number_restraints 1
_refine_ls_restrained_S_all 1.029
_refine_ls_R_factor_all 0.0494
_refine_ls_R_factor_gt 0.0365
_refine_ls_shift/su_max 0.000
_refine_ls_shift/su_mean 0.000
_refine_ls_structure_factor_coef Fsqd
_refine_ls_weighting_details 'w=1/[\s^2^(Fo^2^)+(0.0534P)^2^+0.0626P] where P=(Fo^2^+2Fc^2^)/3'
_refine_ls_weighting_scheme calc
_refine_ls_wR_factor_gt 0.0911
_refine_ls_wR_factor_ref 0.1010
_reflns_number_gt 2821
_reflns_number_total 3447
_reflns_threshold_expression 'I > 2\s(I)'
_cod_data_source_file jy2013sup1.cif
_cod_data_source_block I
_cod_original_sg_symbol_H-M 'P 21'
_cod_database_code 2244008
_shelx_space_group_comment
;
The symmetry employed for this shelxl refinement is uniquely defined
by the following loop, which should always be used as a source of
symmetry information in preference to the above space-group names.
They are only intended as comments.
;
_shelx_estimated_absorpt_t_min 0.979
_shelx_estimated_absorpt_t_max 0.983

loop_
_space_group_symop_operation_xyz
'x, y, z'
'-x, y+1/2, -z'

loop_
_atom_site_type_symbol
_atom_site_label
_atom_site_fract_x
_atom_site_fract_y
_atom_site_fract_z
_atom_site_U_iso_or_equiv
_atom_site_adp_type
_atom_site_calc_flag
_atom_site_occupancy
_atom_site_disorder_assembly
_atom_site_disorder_group
C C2 0.3371(3) 0.2057(3) 0.31568(16) 0.0457(5) Uani d 1 . .
H H2 0.377220 0.270737 0.378151 0.055 Uiso calc 1 . .
C C3 0.1580(3) 0.2626(4) 0.2699(2) 0.0565(6) Uani d 1 . .
H H3A 0.155366 0.388579 0.257504 0.068 Uiso calc 1 . .
H H3B 0.117951 0.203547 0.206358 0.068 Uiso calc 1 . .
C C4 0.0435(3) 0.2199(4) 0.3367(2) 0.0679(7) Uani d 1 . .
H H4A -0.070712 0.231457 0.298638 0.081 Uiso calc 1 . .
H H4B 0.061680 0.304992 0.390657 0.081 Uiso calc 1 . .
C C5 0.0700(3) 0.0344(4) 0.38074(17) 0.0567(6) Uani d 1 . .
H H5 -0.038621 -0.023553 0.368498 0.068 Uiso calc 1 . .
C C6 0.1821(3) -0.0774(3) 0.33117(17) 0.0481(5) Uani d 1 . .
H H6 0.209751 -0.182736 0.372930 0.058 Uiso calc 1 . .
C C7 0.1060(3) -0.1457(3) 0.22655(17) 0.0502(5) Uani d 1 . .
C C8 -0.0600(3) -0.1247(4) 0.1781(2) 0.0659(7) Uani d 1 . .
H H8 -0.129032 -0.058009 0.207568 0.079 Uiso calc 1 . .
C C9 -0.1240(5) -0.2032(5) 0.0855(2) 0.0812(10) Uani d 1 . .
H H9 -0.235412 -0.188306 0.053477 0.097 Uiso calc 1 . .
C C10 -0.0235(6) -0.3020(5) 0.0415(2) 0.0890(11) Uani d 1 . .
H H10 -0.066947 -0.354500 -0.020068 0.107 Uiso calc 1 . .
C C11 0.1404(5) -0.3236(4) 0.0881(2) 0.0824(10) Uani d 1 . .
H H11 0.208456 -0.390605 0.058133 0.099 Uiso calc 1 . .
C C12 0.2053(4) -0.2460(4) 0.1796(2) 0.0637(7) Uani d 1 . .
H H12 0.317158 -0.260974 0.210498 0.076 Uiso calc 1 . .
C C13 0.4446(3) 0.2557(3) 0.24606(16) 0.0471(5) Uani d 1 . .
C C14 0.4544(3) 0.1539(4) 0.16487(19) 0.0584(6) Uani d 1 . .
H H14 0.395691 0.048462 0.152879 0.070 Uiso calc 1 . .
C C15 0.5502(4) 0.2063(5) 0.1012(2) 0.0715(8) Uani d 1 . .
H H15 0.555322 0.136101 0.047006 0.086 Uiso calc 1 . .
C C16 0.6372(4) 0.3607(5) 0.1175(2) 0.0783(9) Uani d 1 . .
H H16 0.701865 0.395466 0.074701 0.094 Uiso calc 1 . .
C C17 0.6289(4) 0.4638(4) 0.1971(3) 0.0775(9) Uani d 1 . .
H H17 0.688101 0.568970 0.208368 0.093 Uiso calc 1 . .
C C18 0.5326(3) 0.4126(4) 0.2611(2) 0.0632(7) Uani d 1 . .
H H18 0.526974 0.484386 0.314655 0.076 Uiso calc 1 . .
C C19 0.4825(3) -0.0674(3) 0.39016(16) 0.0476(5) Uani d 1 . .
C C20 0.6396(3) 0.0380(4) 0.41982(19) 0.0617(7) Uani d 1 . .
H H20A 0.724197 -0.031394 0.462980 0.093 Uiso calc 1 . .
H H20B 0.619811 0.142671 0.454141 0.093 Uiso calc 1 . .
H H20C 0.675456 0.070131 0.361322 0.093 Uiso calc 1 . .
C C21 0.1416(4) 0.0413(5) 0.4921(2) 0.0733(8) Uani d 1 . .
H H21A 0.155370 -0.076398 0.518301 0.110 Uiso calc 1 . .
H H21B 0.067488 0.105297 0.522752 0.110 Uiso calc 1 . .
H H21C 0.247396 0.099569 0.506051 0.110 Uiso calc 1 . .
N N1 0.3411(2) 0.0152(2) 0.33954(13) 0.0433(4) Uani d 1 . .
O O1 0.4827(2) -0.2245(3) 0.41220(16) 0.0707(5) Uani d 1 . .

loop_
_atom_site_aniso_label
_atom_site_aniso_U_11
_atom_site_aniso_U_22
_atom_site_aniso_U_33
_atom_site_aniso_U_12
_atom_site_aniso_U_13
_atom_site_aniso_U_23
C2 0.0422(11) 0.0485(13) 0.0457(11) 0.0023(10) 0.0097(9) -0.0057(10)
C3 0.0478(13) 0.0552(14) 0.0642(14) 0.0106(11) 0.0097(11) 0.0003(12)
C4 0.0484(14) 0.0814(19) 0.0771(17) 0.0154(14) 0.0216(13) -0.0054(15)
C5 0.0388(12) 0.0813(18) 0.0536(13) -0.0051(12) 0.0180(10) -0.0059(13)
C6 0.0379(11) 0.0585(13) 0.0484(11) -0.0038(10) 0.0117(9) 0.0029(11)
C7 0.0493(13) 0.0504(12) 0.0509(12) -0.0083(11) 0.0123(10) 0.0014(11)
C8 0.0556(15) 0.0738(19) 0.0623(15) -0.0092(14) 0.0029(12) -0.0028(14)
C9 0.080(2) 0.085(2) 0.0654(17) -0.0241(17) -0.0076(16) 0.0078(16)
C10 0.122(3) 0.086(2) 0.0541(16) -0.035(2) 0.0132(19) -0.0097(16)
C11 0.109(3) 0.071(2) 0.0726(19) -0.0196(18) 0.0327(19) -0.0186(16)
C12 0.0700(17) 0.0594(15) 0.0644(15) -0.0064(13) 0.0217(13) -0.0078(13)
C13 0.0420(12) 0.0468(12) 0.0502(12) 0.0015(10) 0.0068(9) 0.0034(10)
C14 0.0599(14) 0.0624(15) 0.0547(14) -0.0057(12) 0.0173(12) -0.0007(11)
C15 0.0708(17) 0.088(2) 0.0616(15) 0.0017(16) 0.0277(14) 0.0080(15)
C16 0.0658(18) 0.092(2) 0.083(2) -0.0003(17) 0.0287(15) 0.0310(19)
C17 0.0677(17) 0.0639(18) 0.102(2) -0.0122(14) 0.0221(17) 0.0219(17)
C18 0.0586(15) 0.0526(14) 0.0755(16) -0.0018(12) 0.0110(13) 0.0047(13)
C19 0.0417(12) 0.0580(14) 0.0444(11) 0.0082(11) 0.0129(9) 0.0067(10)
C20 0.0361(11) 0.0821(18) 0.0650(14) 0.0069(12) 0.0085(10) 0.0051(14)
C21 0.0709(18) 0.091(2) 0.0638(15) -0.0030(16) 0.0278(13) 0.0006(16)
N1 0.0335(9) 0.0520(10) 0.0445(9) 0.0014(8) 0.0100(7) 0.0023(8)
O1 0.0595(12) 0.0657(12) 0.0843(13) 0.0117(9) 0.0125(10) 0.0206(10)

loop_
_atom_type_symbol
_atom_type_description
_atom_type_scat_dispersion_real
_atom_type_scat_dispersion_imag
_atom_type_scat_source
C C 0.0033 0.0016 'International Tables Vol C Tables 4.2.6.8 and 6.1.1.4'
H H 0.0000 0.0000 'International Tables Vol C Tables 4.2.6.8 and 6.1.1.4'
N N 0.0061 0.0033 'International Tables Vol C Tables 4.2.6.8 and 6.1.1.4'
O O 0.0106 0.0060 'International Tables Vol C Tables 4.2.6.8 and 6.1.1.4'

loop_
_geom_angle_atom_site_label_1
_geom_angle_atom_site_label_2
_geom_angle_atom_site_label_3
_geom_angle_site_symmetry_1
_geom_angle_site_symmetry_3
_geom_angle
_geom_angle_publ_flag
N1 C2 C13 . . 113.69(18) ?
N1 C2 C3 . . 109.49(19) ?
C13 C2 C3 . . 109.34(19) ?
N1 C2 H2 . . 108.1 ?
C13 C2 H2 . . 108.1 ?
C3 C2 H2 . . 108.1 ?
C4 C3 C2 . . 112.3(2) ?
C4 C3 H3A . . 109.2 ?
C2 C3 H3A . . 109.2 ?
C4 C3 H3B . . 109.2 ?
C2 C3 H3B . . 109.2 ?
H3A C3 H3B . . 107.9 ?
C3 C4 C5 . . 112.9(2) ?
C3 C4 H4A . . 109.0 ?
C5 C4 H4A . . 109.0 ?
C3 C4 H4B . . 109.0 ?
C5 C4 H4B . . 109.0 ?
H4A C4 H4B . . 107.8 ?
C21 C5 C4 . . 110.9(2) ?
C21 C5 C6 . . 110.1(2) ?
C4 C5 C6 . . 111.90(19) ?
C21 C5 H5 . . 107.9 ?
C4 C5 H5 . . 107.9 ?
C6 C5 H5 . . 107.9 ?
N1 C6 C7 . . 113.10(17) ?
N1 C6 C5 . . 109.31(19) ?
C7 C6 C5 . . 117.12(19) ?
N1 C6 H6 . . 105.4 ?
C7 C6 H6 . . 105.4 ?
C5 C6 H6 . . 105.4 ?
C8 C7 C12 . . 118.0(2) ?
C8 C7 C6 . . 123.5(2) ?
C12 C7 C6 . . 118.3(2) ?
C7 C8 C9 . . 120.3(3) ?
C7 C8 H8 . . 119.8 ?
C9 C8 H8 . . 119.8 ?
C10 C9 C8 . . 120.3(3) ?
C10 C9 H9 . . 119.8 ?
C8 C9 H9 . . 119.8 ?
C11 C10 C9 . . 120.1(3) ?
C11 C10 H10 . . 120.0 ?
C9 C10 H10 . . 120.0 ?
C10 C11 C12 . . 120.1(3) ?
C10 C11 H11 . . 119.9 ?
C12 C11 H11 . . 119.9 ?
C11 C12 C7 . . 121.2(3) ?
C11 C12 H12 . . 119.4 ?
C7 C12 H12 . . 119.4 ?
C14 C13 C18 . . 117.9(2) ?
C14 C13 C2 . . 122.6(2) ?
C18 C13 C2 . . 119.4(2) ?
C15 C14 C13 . . 121.0(3) ?
C15 C14 H14 . . 119.5 ?
C13 C14 H14 . . 119.5 ?
C16 C15 C14 . . 120.4(3) ?
C16 C15 H15 . . 119.8 ?
C14 C15 H15 . . 119.8 ?
C17 C16 C15 . . 119.6(3) ?
C17 C16 H16 . . 120.2 ?
C15 C16 H16 . . 120.2 ?
C16 C17 C18 . . 120.4(3) ?
C16 C17 H17 . . 119.8 ?
C18 C17 H17 . . 119.8 ?
C13 C18 C17 . . 120.7(3) ?
C13 C18 H18 . . 119.7 ?
C17 C18 H18 . . 119.7 ?
O1 C19 N1 . . 121.4(2) ?
O1 C19 C20 . . 120.0(2) ?
N1 C19 C20 . . 118.5(2) ?
C19 C20 H20A . . 109.5 ?
C19 C20 H20B . . 109.5 ?
H20A C20 H20B . . 109.5 ?
C19 C20 H20C . . 109.5 ?
H20A C20 H20C . . 109.5 ?
H20B C20 H20C . . 109.5 ?
C5 C21 H21A . . 109.5 ?
C5 C21 H21B . . 109.5 ?
H21A C21 H21B . . 109.5 ?
C5 C21 H21C . . 109.5 ?
H21A C21 H21C . . 109.5 ?
H21B C21 H21C . . 109.5 ?
C19 N1 C6 . . 117.61(18) ?
C19 N1 C2 . . 122.16(19) ?
C6 N1 C2 . . 118.46(17) ?

loop_
_geom_bond_atom_site_label_1
_geom_bond_atom_site_label_2
_geom_bond_site_symmetry_2
_geom_bond_distance
_geom_bond_publ_flag
C2 N1 . 1.481(3) ?
C2 C13 . 1.513(3) ?
C2 C3 . 1.530(3) ?
C2 H2 . 0.9800 ?
C3 C4 . 1.515(4) ?
C3 H3A . 0.9700 ?
C3 H3B . 0.9700 ?
C4 C5 . 1.528(4) ?
C4 H4A . 0.9700 ?
C4 H4B . 0.9700 ?
C5 C21 . 1.511(4) ?
C5 C6 . 1.539(3) ?
C5 H5 . 0.9800 ?
C6 N1 . 1.475(3) ?
C6 C7 . 1.522(3) ?
C6 H6 . 0.9800 ?
C7 C8 . 1.387(3) ?
C7 C12 . 1.394(4) ?
C8 C9 . 1.395(4) ?
C8 H8 . 0.9300 ?
C9 C10 . 1.371(6) ?
C9 H9 . 0.9300 ?
C10 C11 . 1.366(5) ?
C10 H10 . 0.9300 ?
C11 C12 . 1.381(4) ?
C11 H11 . 0.9300 ?
C12 H12 . 0.9300 ?
C13 C14 . 1.382(4) ?
C13 C18 . 1.386(4) ?
C14 C15 . 1.382(4) ?
C14 H14 . 0.9300 ?
C15 C16 . 1.366(5) ?
C15 H15 . 0.9300 ?
C16 C17 . 1.366(5) ?
C16 H16 . 0.9300 ?
C17 C18 . 1.386(4) ?
C17 H17 . 0.9300 ?
C18 H18 . 0.9300 ?
C19 O1 . 1.230(3) ?
C19 N1 . 1.364(3) ?
C19 C20 . 1.499(4) ?
C20 H20A . 0.9600 ?
C20 H20B . 0.9600 ?
C20 H20C . 0.9600 ?
C21 H21A . 0.9600 ?
C21 H21B . 0.9600 ?
C21 H21C . 0.9600 ?

loop_
_geom_hbond_atom_site_label_D
_geom_hbond_atom_site_label_H
_geom_hbond_atom_site_label_A
_geom_hbond_site_symmetry_A
_geom_hbond_distance_DH
_geom_hbond_distance_HA
_geom_hbond_distance_DA
_geom_hbond_angle_DHA
_geom_hbond_publ_flag
C20 H20B O1 2_656 0.96 2.44 3.292(3) 148.4 yes

loop_
_geom_torsion_atom_site_label_1
_geom_torsion_atom_site_label_2
_geom_torsion_atom_site_label_3
_geom_torsion_atom_site_label_4
_geom_torsion_site_symmetry_1
_geom_torsion_site_symmetry_2
_geom_torsion_site_symmetry_3
_geom_torsion_site_symmetry_4
_geom_torsion
_geom_torsion_publ_flag
N1 C2 C3 C4 . . . . 56.0(3) ?
C13 C2 C3 C4 . . . . -178.8(2) ?
C2 C3 C4 C5 . . . . -45.0(3) ?
C3 C4 C5 C21 . . . . 112.4(3) ?
C3 C4 C5 C6 . . . . -11.0(3) ?
C21 C5 C6 N1 . . . . -68.0(3) ?
C4 C5 C6 N1 . . . . 55.8(3) ?
C21 C5 C6 C7 . . . . 161.7(2) ?
C4 C5 C6 C7 . . . . -74.5(3) ?
N1 C6 C7 C8 . . . . -133.9(2) ?
C5 C6 C7 C8 . . . . -5.4(4) ?
N1 C6 C7 C12 . . . . 51.0(3) ?
C5 C6 C7 C12 . . . . 179.5(2) ?
C12 C7 C8 C9 . . . . 0.3(4) ?
C6 C7 C8 C9 . . . . -174.8(3) ?
C7 C8 C9 C10 . . . . 0.1(5) ?
C8 C9 C10 C11 . . . . -0.3(5) ?
C9 C10 C11 C12 . . . . 0.1(5) ?
C10 C11 C12 C7 . . . . 0.4(5) ?
C8 C7 C12 C11 . . . . -0.6(4) ?
C6 C7 C12 C11 . . . . 174.8(2) ?
N1 C2 C13 C14 . . . . 40.9(3) ?
C3 C2 C13 C14 . . . . -81.8(3) ?
N1 C2 C13 C18 . . . . -141.6(2) ?
C3 C2 C13 C18 . . . . 95.7(3) ?
C18 C13 C14 C15 . . . . 0.6(4) ?
C2 C13 C14 C15 . . . . 178.1(2) ?
C13 C14 C15 C16 . . . . 0.0(5) ?
C14 C15 C16 C17 . . . . -0.2(5) ?
C15 C16 C17 C18 . . . . 0.0(5) ?
C14 C13 C18 C17 . . . . -0.8(4) ?
C2 C13 C18 C17 . . . . -178.4(2) ?
C16 C17 C18 C13 . . . . 0.6(4) ?
O1 C19 N1 C6 . . . . 13.1(3) ?
C20 C19 N1 C6 . . . . -166.3(2) ?
O1 C19 N1 C2 . . . . 177.7(2) ?
C20 C19 N1 C2 . . . . -1.7(3) ?
C7 C6 N1 C19 . . . . -108.2(2) ?
C5 C6 N1 C19 . . . . 119.4(2) ?
C7 C6 N1 C2 . . . . 86.6(2) ?
C5 C6 N1 C2 . . . . -45.8(2) ?
C13 C2 N1 C19 . . . . 64.0(3) ?
C3 C2 N1 C19 . . . . -173.40(18) ?
C13 C2 N1 C6 . . . . -131.6(2) ?
C3 C2 N1 C6 . . . . -8.9(3) ?

_cod_database_fobs_code 2244008
